data_2225925
loop_
_publ_author_name
'Jenkinson, Sarah F.'
'Crabtree, Elizabeth V.'
'Glawar, Andreas F. G.'
'Butters, Terry D.'
'Fleet, George W. J.'
'Watkin, David J.'

_publ_section_title
;
 2-Acetamido-<i>N</i>-benzyl-1,4-imino-1,2,4-trideoxy-<small>L</small>-xylitol
 (<i>N</i>-benzyl-<small>L</small>-XYLNAc)
;
_journal_coeditor_code LH5029
_journal_issue 5
_journal_name_full 'Acta Crystallographica Section E'
_journal_page_first o1147
_journal_page_last o1148
_journal_paper_doi 10.1107/S1600536810014145
_journal_volume 66
_journal_year 2010
_chemical_formula_iupac 'C14 H20 N2 O3'
_chemical_formula_moiety 'C14 H20 N2 O3'
_chemical_formula_sum 'C14 H20 N2 O3'
_chemical_formula_weight 264.32
_chemical_name_systematic
;
2-Acetamido-<i>N</i>-benzyl-1,4-imino-1,2,4-trideoxy-L-xylitol
;
_space_group_IT_number 19
_symmetry_cell_setting orthorhombic
_symmetry_space_group_name_Hall 'P 2ac 2ab'
_symmetry_space_group_name_H-M 'P 21 21 21'
_atom_sites_solution_hydrogens geom
_atom_sites_solution_primary direct
_cell_angle_alpha 90
_cell_angle_beta 90
_cell_angle_gamma 90
_cell_formula_units_Z 4
_cell_length_a 4.97310(10)
_cell_length_b 10.0145(3)
_cell_length_c 26.9297(7)
_cell_measurement_reflns_used 1650
_cell_measurement_temperature 150
_cell_measurement_theta_max 27
_cell_measurement_theta_min 5
_cell_volume 1341.18(6)
_computing_cell_refinement 'DENZO/SCALEPACK (Otwinowski & Minor, 1997)'
_computing_data_collection 'COLLECT (Nonius, 2001)'
_computing_data_reduction 'DENZO/SCALEPACK (Otwinowski & Minor, 1997) and G\"orbitz (1999)'
_computing_molecular_graphics 'CAMERON (Watkin <i>et al.</i>,  1996)'
_computing_publication_material 'CRYSTALS (Betteridge <i>et al.</i>,  2003)'
_computing_structure_refinement 'CRYSTALS (Betteridge <i>et al.</i>,  2003)'
_computing_structure_solution 'SIR92 (Altomare <i>et al.</i>,  1994)'
_diffrn_ambient_temperature 150
_diffrn_measured_fraction_theta_full 0.978
_diffrn_measured_fraction_theta_max 0.978
_diffrn_measurement_device 'Nonius KappaCCD'
_diffrn_measurement_device_type 'Nonius KappaCCD area-detector'
_diffrn_measurement_method \w
_diffrn_radiation_monochromator graphite
_diffrn_radiation_type 'Mo K\a'
_diffrn_radiation_wavelength 0.71073
_diffrn_reflns_av_R_equivalents 0.040
_diffrn_reflns_limit_h_max 6
_diffrn_reflns_limit_h_min -6
_diffrn_reflns_limit_k_max 12
_diffrn_reflns_limit_k_min -12
_diffrn_reflns_limit_l_max 34
_diffrn_reflns_limit_l_min -34
_diffrn_reflns_number 7494
_diffrn_reflns_theta_full 25.265
_diffrn_reflns_theta_max 27.462
_diffrn_reflns_theta_min 5.097
_diffrn_standards_number 0
_exptl_absorpt_coefficient_mu 0.093
_exptl_absorpt_correction_T_max 1.00
_exptl_absorpt_correction_T_min 0.77
_exptl_absorpt_correction_type multi-scan
_exptl_absorpt_process_details '(DENZO/SCALEPACK; Otwinowski & Minor, 1997)'
_exptl_crystal_colour colourless
_exptl_crystal_density_diffrn 1.309
_exptl_crystal_density_method 'not measured'
_exptl_crystal_description needle
_exptl_crystal_F_000 568
_exptl_crystal_size_max 0.50
_exptl_crystal_size_mid 0.15
_exptl_crystal_size_min 0.05
_refine_diff_density_max 0.33
_refine_diff_density_min -0.46
_refine_ls_extinction_method None
_refine_ls_goodness_of_fit_ref 0.9492
_refine_ls_hydrogen_treatment constr
_refine_ls_matrix_type full
_refine_ls_number_parameters 172
_refine_ls_number_reflns 1788
_refine_ls_number_restraints 0
_refine_ls_R_factor_all 0.0647
_refine_ls_R_factor_gt 0.0508
_refine_ls_shift/su_max 0.000306
_refine_ls_structure_factor_coef Fsqd
_refine_ls_weighting_details
;
Method= Modified Sheldrick
w=1/[\s^2^(F^2^) + (0.07P)^2^ + 0.90P], where P=[max(Fo^2^,0) + 2Fc^2^]/3
;
_refine_ls_weighting_scheme calc
_refine_ls_wR_factor_all 0.1302
_refine_ls_wR_factor_gt 0.1208
_refine_ls_wR_factor_ref 0.1302
_reflns_number_gt 1471
_reflns_number_total 1788
_reflns_threshold_expression I>2\s(I)
_cod_data_source_file lh5029.cif
_cod_data_source_block I
_cod_depositor_comments
;
The following automatic conversions were performed:
'_symmetry_cell_setting' value 'Orthorhombic' changed to 'orthorhombic'
according to '/home/saulius/struct/CIF-dictionaries/cif_core.dic'
dictionary named 'cif_core.dic' version 2.4.1 from 2010-06-29.

Automatic conversion script
Id: cif_fix_enum 1527 2010-12-29 10:47:43Z saulius 
;
_cod_original_sg_symbol_Hall 'P 2ac 2ab '
_cod_original_sg_symbol_H-M 'P 21 21 21 '
_cod_database_code 2225925
_cod_database_fobs_code 2225925

loop_
_symmetry_equiv_pos_as_xyz
x,y,z
x+1/2,-y+1/2,-z
-x,y+1/2,-z+1/2
-x+1/2,-y,z+1/2

loop_
_atom_site_type_symbol
_atom_site_label
_atom_site_fract_x
_atom_site_fract_y
_atom_site_fract_z
_atom_site_U_iso_or_equiv
_atom_site_adp_type
_atom_site_occupancy
_atom_site_disorder_assembly
_atom_site_disorder_group
O O1 0.9783(4) 0.43009(19) 0.61171(7) 0.0319 Uani 1.0000 . .
C C2 0.7716(7) 0.4811(3) 0.58063(10) 0.0297 Uani 1.0000 . .
C C3 0.6606(6) 0.6164(3) 0.59663(10) 0.0231 Uani 1.0000 . .
N N4 0.4652(5) 0.6138(2) 0.63782(8) 0.0240 Uani 1.0000 . .
C C5 0.5868(6) 0.5705(3) 0.68516(10) 0.0294 Uani 1.0000 . .
C C6 0.3890(6) 0.5636(3) 0.72762(9) 0.0260 Uani 1.0000 . .
C C7 0.1951(6) 0.4640(3) 0.72916(10) 0.0290 Uani 1.0000 . .
C C8 0.0221(7) 0.4529(3) 0.76921(11) 0.0382 Uani 1.0000 . .
C C9 0.0372(7) 0.5432(4) 0.80805(11) 0.0431 Uani 1.0000 . .
C C10 0.2268(8) 0.6428(4) 0.80709(11) 0.0441 Uani 1.0000 . .
C C11 0.4029(7) 0.6540(3) 0.76700(11) 0.0359 Uani 1.0000 . .
C C12 0.3731(6) 0.7532(3) 0.64027(10) 0.0262 Uani 1.0000 . .
C C13 0.3392(6) 0.7942(3) 0.58540(9) 0.0240 Uani 1.0000 . .
C C14 0.5058(6) 0.6899(3) 0.55652(9) 0.0259 Uani 1.0000 . .
O O15 0.3165(4) 0.6041(2) 0.53220(7) 0.0325 Uani 1.0000 . .
N N16 0.4213(5) 0.9324(2) 0.57677(8) 0.0258 Uani 1.0000 . .
C C17 0.2483(6) 1.0276(3) 0.56297(10) 0.0243 Uani 1.0000 . .
C C18 0.3628(7) 1.1653(3) 0.55702(12) 0.0344 Uani 1.0000 . .
O O19 0.0046(4) 1.0055(2) 0.55648(7) 0.0301 Uani 1.0000 . .
H H22 0.8439 0.4905 0.5468 0.0376 Uiso 1.0000 . .
H H21 0.6258 0.4171 0.5801 0.0378 Uiso 1.0000 . .
H H31 0.8146 0.6719 0.6070 0.0290 Uiso 1.0000 . .
H H51 0.6619 0.4808 0.6798 0.0390 Uiso 1.0000 . .
H H52 0.7323 0.6330 0.6949 0.0386 Uiso 1.0000 . .
H H71 0.1814 0.4027 0.7021 0.0362 Uiso 1.0000 . .
H H81 -0.1097 0.3838 0.7705 0.0516 Uiso 1.0000 . .
H H91 -0.0852 0.5371 0.8355 0.0554 Uiso 1.0000 . .
H H101 0.2377 0.7039 0.8338 0.0523 Uiso 1.0000 . .
H H111 0.5375 0.7242 0.7665 0.0449 Uiso 1.0000 . .
H H122 0.2057 0.7596 0.6587 0.0343 Uiso 1.0000 . .
H H121 0.5034 0.8116 0.6565 0.0343 Uiso 1.0000 . .
H H131 0.1474 0.7860 0.5763 0.0293 Uiso 1.0000 . .
H H141 0.6349 0.7323 0.5324 0.0339 Uiso 1.0000 . .
H H181 0.2239 1.2282 0.5501 0.0525 Uiso 1.0000 . .
H H183 0.4944 1.1658 0.5306 0.0528 Uiso 1.0000 . .
H H182 0.4537 1.1924 0.5865 0.0527 Uiso 1.0000 . .
H H151 0.3832 0.5671 0.5065 0.0524 Uiso 1.0000 . .
H H161 0.5958 0.9521 0.5796 0.0324 Uiso 1.0000 . .
H H11 1.0957 0.4903 0.6166 0.0526 Uiso 1.0000 . .

loop_
_atom_site_aniso_label
_atom_site_aniso_U_11
_atom_site_aniso_U_22
_atom_site_aniso_U_33
_atom_site_aniso_U_12
_atom_site_aniso_U_13
_atom_site_aniso_U_23
O1 0.0291(11) 0.0288(11) 0.0377(10) 0.0048(10) 0.0042(10) 0.0039(9)
C2 0.0294(15) 0.0284(15) 0.0313(13) 0.0024(14) 0.0030(13) -0.0026(12)
C3 0.0188(12) 0.0250(13) 0.0255(12) -0.0023(12) 0.0046(11) -0.0004(11)
N4 0.0245(12) 0.0263(12) 0.0212(10) 0.0009(11) 0.0047(10) 0.0021(9)
C5 0.0259(14) 0.0339(16) 0.0285(13) 0.0004(14) -0.0001(13) 0.0041(12)
C6 0.0275(13) 0.0278(15) 0.0228(12) 0.0025(13) -0.0014(12) 0.0050(11)
C7 0.0293(15) 0.0328(16) 0.0250(12) 0.0011(13) -0.0034(12) 0.0055(12)
C8 0.0334(16) 0.050(2) 0.0309(14) -0.0051(16) 0.0010(14) 0.0136(14)
C9 0.0385(17) 0.063(2) 0.0279(14) 0.0076(19) 0.0069(14) 0.0106(15)
C10 0.058(2) 0.047(2) 0.0277(14) 0.007(2) 0.0017(17) -0.0042(14)
C11 0.0422(18) 0.0360(17) 0.0295(14) -0.0026(15) -0.0002(15) -0.0017(13)
C12 0.0263(14) 0.0271(15) 0.0251(12) 0.0021(13) 0.0047(12) 0.0014(11)
C13 0.0213(14) 0.0231(14) 0.0275(13) -0.0009(12) 0.0012(12) 0.0019(11)
C14 0.0265(14) 0.0282(14) 0.0230(12) -0.0031(13) 0.0035(13) -0.0009(11)
O15 0.0286(11) 0.0400(12) 0.0288(9) -0.0021(10) -0.0029(9) -0.0099(9)
N16 0.0213(11) 0.0238(12) 0.0322(12) -0.0029(11) -0.0003(10) 0.0021(10)
C17 0.0248(13) 0.0254(14) 0.0228(12) -0.0001(12) -0.0009(12) -0.0023(11)
C18 0.0349(17) 0.0257(15) 0.0427(16) -0.0007(14) -0.0017(16) 0.0013(13)
O19 0.0213(9) 0.0343(11) 0.0345(10) 0.0027(10) -0.0024(9) -0.0056(9)

loop_
_atom_type_symbol
_atom_type_scat_dispersion_real
_atom_type_scat_dispersion_imag
_atom_type_scat_source
C 0.0033 0.0016 'International Tables Vol C 4.2.6.8 and 6.1.1.4'
H 0.0000 0.0000 'International Tables Vol C 4.2.6.8 and 6.1.1.4'
N 0.0061 0.0033 'International Tables Vol C 4.2.6.8 and 6.1.1.4'
O 0.0106 0.0060 'International Tables Vol C 4.2.6.8 and 6.1.1.4'

loop_
_geom_angle_atom_site_label_1
_geom_angle_atom_site_label_2
_geom_angle_atom_site_label_3
_geom_angle_site_symmetry_1
_geom_angle_site_symmetry_2
_geom_angle_site_symmetry_3
_geom_angle
_geom_angle_publ_flag
C2 O1 H11 . . . 109.5 no
O1 C2 C3 . . . 114.5(2) no
O1 C2 H22 . . . 108.4 no
C3 C2 H22 . . . 108.0 no
O1 C2 H21 . . . 108.3 no
C3 C2 H21 . . . 108.7 no
H22 C2 H21 . . . 108.9 no
C2 C3 N4 . . . 115.8(2) no
C2 C3 C14 . . . 114.5(2) no
N4 C3 C14 . . . 102.1(2) no
C2 C3 H31 . . . 107.5 no
N4 C3 H31 . . . 107.9 no
C14 C3 H31 . . . 108.8 no
C3 N4 C5 . . . 112.6(2) no
C3 N4 C12 . . . 102.8(2) no
C5 N4 C12 . . . 111.6(2) no
N4 C5 C6 . . . 113.6(2) no
N4 C5 H51 . . . 107.2 no
C6 C5 H51 . . . 108.5 no
N4 C5 H52 . . . 110.0 no
C6 C5 H52 . . . 107.7 no
H51 C5 H52 . . . 109.8 no
C5 C6 C7 . . . 120.5(3) no
C5 C6 C11 . . . 120.9(3) no
C7 C6 C11 . . . 118.5(3) no
C6 C7 C8 . . . 120.8(3) no
C6 C7 H71 . . . 119.3 no
C8 C7 H71 . . . 119.9 no
C7 C8 C9 . . . 120.2(3) no
C7 C8 H81 . . . 120.9 no
C9 C8 H81 . . . 119.0 no
C8 C9 C10 . . . 119.9(3) no
C8 C9 H91 . . . 120.4 no
C10 C9 H91 . . . 119.7 no
C9 C10 C11 . . . 120.3(3) no
C9 C10 H101 . . . 119.6 no
C11 C10 H101 . . . 120.1 no
C6 C11 C10 . . . 120.3(3) no
C6 C11 H111 . . . 119.5 no
C10 C11 H111 . . . 120.2 no
N4 C12 C13 . . . 104.1(2) no
N4 C12 H122 . . . 110.6 no
C13 C12 H122 . . . 112.3 no
N4 C12 H121 . . . 112.4 no
C13 C12 H121 . . . 110.0 no
H122 C12 H121 . . . 107.5 no
C12 C13 C14 . . . 104.1(2) no
C12 C13 N16 . . . 111.9(2) no
C14 C13 N16 . . . 114.2(2) no
C12 C13 H131 . . . 108.7 no
C14 C13 H131 . . . 109.7 no
N16 C13 H131 . . . 108.0 no
C13 C14 C3 . . . 104.0(2) no
C13 C14 O15 . . . 106.5(2) no
C3 C14 O15 . . . 111.5(2) no
C13 C14 H141 . . . 112.5 no
C3 C14 H141 . . . 109.9 no
O15 C14 H141 . . . 112.1 no
C14 O15 H151 . . . 112.1 no
C13 N16 C17 . . . 122.7(2) no
C13 N16 H161 . . . 117.8 no
C17 N16 H161 . . . 119.4 no
N16 C17 C18 . . . 116.2(3) no
N16 C17 O19 . . . 122.6(3) no
C18 C17 O19 . . . 121.2(3) no
C17 C18 H181 . . . 110.7 no
C17 C18 H183 . . . 109.9 no
H181 C18 H183 . . . 110.0 no
C17 C18 H182 . . . 110.7 no
H181 C18 H182 . . . 108.6 no
H183 C18 H182 . . . 106.8 no

loop_
_geom_bond_atom_site_label_1
_geom_bond_atom_site_label_2
_geom_bond_site_symmetry_1
_geom_bond_site_symmetry_2
_geom_bond_distance
_geom_bond_publ_flag
O1 C2 . . 1.420(4) no
O1 H11 . . 0.850 no
C2 C3 . . 1.525(4) no
C2 H22 . . 0.984 no
C2 H21 . . 0.967 no
C3 N4 . . 1.475(3) no
C3 C14 . . 1.517(4) no
C3 H31 . . 0.987 no
N4 C5 . . 1.476(3) no
N4 C12 . . 1.471(4) no
C5 C6 . . 1.510(4) no
C5 H51 . . 0.984 no
C5 H52 . . 0.992 no
C6 C7 . . 1.388(4) no
C6 C11 . . 1.396(4) no
C7 C8 . . 1.384(4) no
C7 H71 . . 0.954 no
C8 C9 . . 1.385(5) no
C8 H81 . . 0.954 no
C9 C10 . . 1.373(5) no
C9 H91 . . 0.960 no
C10 C11 . . 1.394(5) no
C10 H101 . . 0.946 no
C11 H111 . . 0.971 no
C12 C13 . . 1.543(4) no
C12 H122 . . 0.971 no
C12 H121 . . 0.976 no
C13 C14 . . 1.543(4) no
C13 N16 . . 1.462(3) no
C13 H131 . . 0.988 no
C14 O15 . . 1.434(3) no
C14 H141 . . 1.007 no
O15 H151 . . 0.852 no
N16 C17 . . 1.337(4) no
N16 H161 . . 0.893 no
C17 C18 . . 1.500(4) no
C17 O19 . . 1.245(4) no
C18 H181 . . 0.954 no
C18 H183 . . 0.966 no
C18 H182 . . 0.953 no

loop_
_geom_hbond_atom_site_label_D
_geom_hbond_atom_site_label_H
_geom_hbond_atom_site_label_A
_geom_hbond_site_symmetry_D
_geom_hbond_site_symmetry_H
_geom_hbond_site_symmetry_A
_geom_hbond_distance_DH
_geom_hbond_distance_HA
_geom_hbond_distance_DA
_geom_hbond_angle_DHA
_geom_hbond_publ_flag
C5 H51 O1 . . . 0.98 2.47 3.111(4) 123 no
C14 H141 O15 . . 2_566 1.01 2.56 3.514(4) 159 no
O15 H151 O19 . . 2_566 0.85 1.94 2.790(4) 173 yes
N16 H161 O19 . . 1_655 0.89 2.19 3.041(4) 159 yes
O1 H11 N4 . . 1_655 0.85 2.29 3.121(4) 167 yes

loop_
_cod_related_entry_id
_cod_related_entry_database
_cod_related_entry_code
1 ChemSpider 24744919
